data_7719381
loop_
_publ_author_name
'Chleb&#xed;k, Richard'
'Kert&#xe9;sz, Erik'
'Erben, Milan'
'R&#x16f;&#x17e;i&#x10d;ka, Ale&#x161;'
'Jambor, Roman'
'Benk&#x151;, Zolt&#xe1;n'
'Dost&#xe1;l, Libor'

_publ_section_title
;
 Remarkable coordination variability of the P,C,P-pincer ligand in
 organotin(IV) compounds - a promising outlook for other p-block elements.
;
_journal_issue 40
_journal_name_full 'Dalton transactions (Cambridge, England : 2003)'
_journal_page_first 15093
_journal_page_last 15106
_journal_paper_doi 10.1039/d5dt01873k
_journal_volume 54
_journal_year 2025
_chemical_formula_moiety 'C32 H12 B F24, C22 H39 Cl2 O2 P2 Sn'
_chemical_formula_sum 'C54 H51 B Cl2 F24 O2 P2 Sn'
_chemical_formula_weight 1450.28
_space_group_crystal_system monoclinic
_space_group_IT_number 14
_space_group_name_Hall '-P 2ybc'
_space_group_name_H-M_alt 'P 1 21/c 1'
_atom_sites_solution_hydrogens geom
_audit_creation_method 'APEX4 v2021.10-0'
_audit_update_record
;
2025-07-02 deposited with the CCDC.	2025-09-05 downloaded from the CCDC.
;
_cell_angle_alpha 90
_cell_angle_beta 106.8290(10)
_cell_angle_gamma 90
_cell_formula_units_Z 4
_cell_length_a 18.6707(4)
_cell_length_b 19.5062(4)
_cell_length_c 17.8913(3)
_cell_measurement_reflns_used 183927
_cell_measurement_temperature 150(2)
_cell_measurement_theta_max 28
_cell_measurement_theta_min 1
_cell_volume 6236.9(2)
_computing_cell_refinement 'APEX4 v2022.10-0 (Bruker AXS)'
_computing_data_collection 'Bruker Instrument Service vV6.2.3'
_computing_data_reduction 'SAINT V8.37A (Bruker AXS Inc., 2015)'
_computing_molecular_graphics 'Platon (Spek, 2009)'
_computing_publication_material 'Platon (Spek, 2009)'
_computing_structure_refinement 'SHELXL-2019/1 (Sheldrick, 2019)'
_computing_structure_solution 'XT, VERSION 2014/5'
_diffrn_ambient_temperature 150(2)
_diffrn_detector_area_resol_mean 10.4167
_diffrn_measured_fraction_theta_full 0.994
_diffrn_measured_fraction_theta_max 0.995
_diffrn_measurement_device_type 'Bruker D8 - Venture'
_diffrn_measurement_method '\f and \w scans to fill the Ewald sphere'
_diffrn_radiation_type MoK\a
_diffrn_radiation_wavelength 0.71073
_diffrn_reflns_av_R_equivalents 0.0404
_diffrn_reflns_av_unetI/netI 0.0177
_diffrn_reflns_Laue_measured_fraction_full 0.994
_diffrn_reflns_Laue_measured_fraction_max 0.995
_diffrn_reflns_limit_h_max 24
_diffrn_reflns_limit_h_min -24
_diffrn_reflns_limit_k_max 26
_diffrn_reflns_limit_k_min -26
_diffrn_reflns_limit_l_max 21
_diffrn_reflns_limit_l_min -23
_diffrn_reflns_number 180906
_diffrn_reflns_point_group_measured_fraction_full 0.994
_diffrn_reflns_point_group_measured_fraction_max 0.995
_diffrn_reflns_theta_full 25.242
_diffrn_reflns_theta_max 28.294
_diffrn_reflns_theta_min 2.379
_diffrn_source 'sealed X-ray tube'
_exptl_absorpt_coefficient_mu 0.657
_exptl_absorpt_correction_T_max 0.7457
_exptl_absorpt_correction_T_min 0.6942
_exptl_absorpt_correction_type multi-scan
_exptl_absorpt_process_details
;
SADABS-2016/2 - Bruker AXS area detector
scaling and absorption correction
;
_exptl_crystal_colour colourless
_exptl_crystal_density_diffrn 1.545
_exptl_crystal_description block
_exptl_crystal_F_000 2904
_exptl_crystal_size_max 0.449
_exptl_crystal_size_mid 0.138
_exptl_crystal_size_min 0.104
_refine_diff_density_max 1.048
_refine_diff_density_min -0.736
_refine_diff_density_rms 0.066
_refine_ls_extinction_method none
_refine_ls_goodness_of_fit_ref 1.047
_refine_ls_hydrogen_treatment constr
_refine_ls_matrix_type full
_refine_ls_number_parameters 965
_refine_ls_number_reflns 15386
_refine_ls_number_restraints 952
_refine_ls_restrained_S_all 1.174
_refine_ls_R_factor_all 0.0417
_refine_ls_R_factor_gt 0.0346
_refine_ls_shift/su_max 0.005
_refine_ls_shift/su_mean 0.000
_refine_ls_structure_factor_coef Fsqd
_refine_ls_weighting_details 'w=1/[\s^2^(Fo^2^)+(0.0414P)^2^+7.1144P] where P=(Fo^2^+2Fc^2^)/3'
_refine_ls_weighting_scheme calc
_refine_ls_wR_factor_gt 0.0850
_refine_ls_wR_factor_ref 0.0929
_reflns_Friedel_coverage 0.000
_reflns_number_gt 13597
_reflns_number_total 15386
_reflns_threshold_expression 'I > 2\s(I)'
_cod_data_source_file d5dt01873k2.cif
_cod_data_source_block 3BArF
_cod_depositor_comments 'Adding full bibliography for 7719373--7719382.cif.'
_cod_original_sg_symbol_H-M 'P 21/c'
_cod_database_code 7719381
_shelx_shelxl_version_number 2019/1
_shelx_space_group_comment
;
The symmetry employed for this shelxl refinement is uniquely defined
by the following loop, which should always be used as a source of
symmetry information in preference to the above space-group names.
They are only intended as comments.
;
_shelx_estimated_absorpt_t_min 0.757
_shelx_estimated_absorpt_t_max 0.935
_exptl_absorpt_special_details
;
The ratio of minimum to maximum
apparent transmission was 0.931
;

loop_
_space_group_symop_operation_xyz
'x, y, z'
'-x, y+1/2, -z+1/2'
'-x, -y, -z'
'x, -y-1/2, z-1/2'

loop_
_atom_site_label
_atom_site_type_symbol
_atom_site_fract_x
_atom_site_fract_y
_atom_site_fract_z
_atom_site_U_iso_or_equiv
_atom_site_adp_type
_atom_site_occupancy
_atom_site_site_symmetry_order
_atom_site_calc_flag
_atom_site_refinement_flags_posn
_atom_site_refinement_flags_adp
_atom_site_refinement_flags_occupancy
_atom_site_disorder_assembly
_atom_site_disorder_group
Sn1 Sn 0.71632(2) 0.48564(2) 0.67503(2) 0.02384(4) Uani 1 1 d . . . . .
Cl1 Cl 0.62801(3) 0.45869(3) 0.73915(4) 0.03972(13) Uani 1 1 d . . . . .
Cl2 Cl 0.65967(3) 0.57138(3) 0.58792(3) 0.04075(13) Uani 1 1 d . . . . .
P1 P 0.69290(3) 0.37674(3) 0.58073(3) 0.02687(10) Uani 1 1 d . . . . .
P2 P 0.80416(3) 0.55948(3) 0.79103(3) 0.02551(10) Uani 1 1 d . . . . .
F9 F 0.93946(13) 1.18423(11) 0.93258(11) 0.0757(6) Uani 1 1 d . . . . .
F13 F 0.5037(3) 1.0803(3) 0.7572(3) 0.0523(11) Uani 0.792(11) 1 d . . P A 1
F14 F 0.5107(4) 1.1790(2) 0.7185(4) 0.0876(15) Uani 0.792(11) 1 d . U P A 1
F15 F 0.42725(13) 1.1130(3) 0.65016(15) 0.0770(17) Uani 0.792(11) 1 d . . P A 1
F16 F 0.58159(13) 1.03118(13) 0.40709(10) 0.0544(7) Uani 0.778(5) 1 d . . P B 1
F17 F 0.4875(2) 1.0893(3) 0.4076(3) 0.0800(15) Uani 0.778(5) 1 d . . P B 1
F18 F 0.5917(2) 1.13776(18) 0.42166(17) 0.0790(10) Uani 0.778(5) 1 d . U P B 1
F19 F 0.91978(16) 0.9307(3) 0.9755(2) 0.0740(16) Uani 0.599(6) 1 d . . P C 1
F20 F 0.8752(3) 0.83301(18) 0.9899(3) 0.0779(13) Uani 0.599(6) 1 d . U P C 1
F21 F 0.8457(2) 0.9195(3) 1.04240(18) 0.0825(16) Uani 0.599(6) 1 d . . P C 1
F22 F 0.58491(17) 0.8461(2) 0.91118(19) 0.0633(10) Uani 0.636(5) 1 d . . P D 1
F23 F 0.53489(16) 0.8948(2) 0.7969(3) 0.0733(11) Uani 0.636(5) 1 d . U P D 1
F24 F 0.5814(2) 0.7995(2) 0.8038(3) 0.0995(17) Uani 0.636(5) 1 d . . P D 1
F10 F 0.8975(11) 1.2248(10) 0.5936(13) 0.047(4) Uani 0.091(4) 1 d . U P E 1
F11 F 0.9967(10) 1.1698(16) 0.6568(13) 0.067(5) Uani 0.091(4) 1 d . . P E 1
F12 F 0.9214(15) 1.1303(12) 0.5715(13) 0.054(4) Uani 0.091(4) 1 d . . P E 1
F1 F 0.6962(5) 0.7216(3) 0.5470(5) 0.0463(14) Uani 0.825(9) 1 d . . P F 1
F2 F 0.61265(12) 0.80143(13) 0.5259(2) 0.0578(10) Uani 0.825(9) 1 d . . P F 1
F3 F 0.6819(2) 0.78439(15) 0.45096(11) 0.0592(10) Uani 0.825(9) 1 d . . P F 1
F7 F 0.8331(16) 1.1791(11) 0.9238(9) 0.066(3) Uani 0.43(6) 1 d . . P G 1
F13A F 0.4855(13) 1.0744(11) 0.7356(11) 0.051(4) Uani 0.208(11) 1 d . . P A 2
F14A F 0.5358(7) 1.1809(8) 0.7381(6) 0.038(2) Uani 0.208(11) 1 d . . P A 2
F15A F 0.4449(7) 1.1550(7) 0.6522(6) 0.054(3) Uani 0.208(11) 1 d . U P A 2
F16A F 0.4944(8) 1.0685(7) 0.4074(9) 0.068(4) Uani 0.222(5) 1 d . . P B 2
F17A F 0.5493(6) 1.1569(4) 0.4256(4) 0.048(2) Uani 0.222(5) 1 d . . P B 2
F18A F 0.6279(5) 1.1039(8) 0.4221(4) 0.083(4) Uani 0.222(5) 1 d . . P B 2
F19A F 0.8945(4) 0.9518(4) 1.0008(4) 0.085(2) Uani 0.401(6) 1 d . U P C 2
F20A F 0.9131(3) 0.8608(4) 0.9520(3) 0.082(2) Uani 0.401(6) 1 d . . P C 2
F21A F 0.8501(3) 0.8587(5) 1.0278(4) 0.086(3) Uani 0.401(6) 1 d . . P C 2
F22A F 0.5854(4) 0.8165(3) 0.8851(4) 0.0616(16) Uani 0.364(5) 1 d . U P D 2
F23A F 0.5457(3) 0.9187(3) 0.8583(5) 0.076(2) Uani 0.364(5) 1 d . . P D 2
F24A F 0.5436(4) 0.8498(4) 0.7738(4) 0.0716(17) Uani 0.364(5) 1 d . U P D 2
F10A F 0.96785(17) 1.22214(13) 0.64214(16) 0.0828(10) Uani 0.909(4) 1 d . . P E 2
F11A F 0.96282(19) 1.11997(12) 0.6010(2) 0.0787(9) Uani 0.909(4) 1 d . . P E 2
F12A F 0.87286(14) 1.18586(19) 0.55455(15) 0.0875(10) Uani 0.909(4) 1 d . . P E 2
F1A F 0.690(2) 0.7257(16) 0.560(2) 0.041(4) Uani 0.175(9) 1 d . . P F 2
F2A F 0.6220(8) 0.7830(8) 0.5714(12) 0.066(4) Uani 0.175(9) 1 d . . P F 2
F3A F 0.6422(8) 0.8071(6) 0.4662(7) 0.057(4) Uani 0.175(9) 1 d . . P F 2
F7A F 0.8147(10) 1.1944(12) 0.9066(15) 0.068(4) Uani 0.57(6) 1 d . . P G 2
O1 O 0.77847(9) 0.36893(9) 0.57697(10) 0.0390(4) Uani 1 1 d . . . . .
O2 O 0.88166(8) 0.54704(8) 0.76838(8) 0.0296(3) Uani 1 1 d . . . . .
C1 C 0.82602(11) 0.45988(11) 0.67145(12) 0.0269(4) Uani 1 1 d . . . . .
C2 C 0.83682(11) 0.41121(12) 0.61930(13) 0.0315(4) Uani 1 1 d . . . . .
C3 C 0.90592(13) 0.40090(14) 0.60734(15) 0.0419(5) Uani 1 1 d . . . . .
H3 H 0.912715 0.366816 0.572082 0.050 Uiso 1 1 calc R U . . .
C4 C 0.96495(13) 0.44172(15) 0.64828(15) 0.0440(6) Uani 1 1 d . . . . .
H4 H 1.012530 0.435833 0.639855 0.053 Uiso 1 1 calc R U . . .
C5 C 0.95680(12) 0.49089(13) 0.70115(13) 0.0353(5) Uani 1 1 d . . . . .
H5 H 0.997869 0.518476 0.728775 0.042 Uiso 1 1 calc R U . . .
C6 C 0.88703(11) 0.49855(11) 0.71245(12) 0.0276(4) Uani 1 1 d . . . . .
C7 C 0.63762(15) 0.38831(13) 0.47743(14) 0.0407(5) Uani 1 1 d . . . . .
C8 C 0.6309(2) 0.32286(16) 0.42868(17) 0.0592(8) Uani 1 1 d . . . . .
H8A H 0.606360 0.333460 0.373676 0.089 Uiso 1 1 calc R U . . .
H8B H 0.601221 0.288896 0.447049 0.089 Uiso 1 1 calc R U . . .
H8C H 0.680978 0.304313 0.434111 0.089 Uiso 1 1 calc R U . . .
C9 C 0.56015(16) 0.41487(16) 0.47623(18) 0.0548(7) Uani 1 1 d . . . . .
H9A H 0.530385 0.423182 0.422132 0.082 Uiso 1 1 calc R U . . .
H9B H 0.565510 0.457747 0.505887 0.082 Uiso 1 1 calc R U . . .
H9C H 0.534963 0.380682 0.499889 0.082 Uiso 1 1 calc R U . . .
C10 C 0.6794(2) 0.44231(16) 0.44453(17) 0.0596(8) Uani 1 1 d . . . . .
H10A H 0.649881 0.454342 0.391350 0.089 Uiso 1 1 calc R U . . .
H10B H 0.727966 0.423951 0.443569 0.089 Uiso 1 1 calc R U . . .
H10C H 0.687121 0.483319 0.477562 0.089 Uiso 1 1 calc R U . . .
C11 C 0.67801(13) 0.29512(11) 0.62678(15) 0.0369(5) Uani 1 1 d . . . . .
C12 C 0.70384(17) 0.23275(13) 0.58955(19) 0.0528(7) Uani 1 1 d . . . . .
H12A H 0.705089 0.192352 0.622462 0.079 Uiso 1 1 calc R U . . .
H12B H 0.754009 0.241302 0.584660 0.079 Uiso 1 1 calc R U . . .
H12C H 0.668950 0.224664 0.537674 0.079 Uiso 1 1 calc R U . . .
C13 C 0.59552(16) 0.28899(14) 0.6228(2) 0.0535(7) Uani 1 1 d . . . . .
H13A H 0.588691 0.250155 0.654774 0.080 Uiso 1 1 calc R U . . .
H13B H 0.565747 0.281612 0.568473 0.080 Uiso 1 1 calc R U . . .
H13C H 0.579120 0.331268 0.642453 0.080 Uiso 1 1 calc R U . . .
C14 C 0.72619(18) 0.30018(14) 0.71253(16) 0.0523(7) Uani 1 1 d . . . . .
H14A H 0.723729 0.256744 0.739205 0.078 Uiso 1 1 calc R U . . .
H14B H 0.707278 0.337293 0.738535 0.078 Uiso 1 1 calc R U . . .
H14C H 0.778214 0.309720 0.714398 0.078 Uiso 1 1 calc R U . . .
C15 C 0.79437(12) 0.65398(11) 0.78978(13) 0.0337(4) Uani 1 1 d . . . . .
C16 C 0.71138(14) 0.66970(14) 0.77990(18) 0.0475(6) Uani 1 1 d . . . . .
H16A H 0.703450 0.719403 0.776526 0.071 Uiso 1 1 calc R U . . .
H16B H 0.697382 0.651712 0.824869 0.071 Uiso 1 1 calc R U . . .
H16C H 0.680442 0.647991 0.732012 0.071 Uiso 1 1 calc R U . . .
C17 C 0.84320(15) 0.69020(14) 0.86314(15) 0.0445(6) Uani 1 1 d . . . . .
H17A H 0.838489 0.739967 0.855826 0.067 Uiso 1 1 calc R U . . .
H17B H 0.895581 0.676768 0.872053 0.067 Uiso 1 1 calc R U . . .
H17C H 0.826668 0.676988 0.908351 0.067 Uiso 1 1 calc R U . . .
C18 C 0.81590(16) 0.67948(13) 0.71807(15) 0.0446(6) Uani 1 1 d . . . . .
H18A H 0.805378 0.728666 0.711048 0.067 Uiso 1 1 calc R U . . .
H18B H 0.786705 0.654663 0.671593 0.067 Uiso 1 1 calc R U . . .
H18C H 0.869353 0.671416 0.725752 0.067 Uiso 1 1 calc R U . . .
C19 C 0.82351(12) 0.51757(12) 0.88785(13) 0.0331(4) Uani 1 1 d . . . . .
C20 C 0.82233(15) 0.44003(13) 0.87285(14) 0.0406(5) Uani 1 1 d . . . . .
H20A H 0.836537 0.415589 0.922846 0.061 Uiso 1 1 calc R U . . .
H20B H 0.857844 0.428926 0.843631 0.061 Uiso 1 1 calc R U . . .
H20C H 0.771874 0.426071 0.842496 0.061 Uiso 1 1 calc R U . . .
C21 C 0.76199(15) 0.53660(16) 0.92501(14) 0.0445(6) Uani 1 1 d . . . . .
H21A H 0.769735 0.511406 0.974103 0.067 Uiso 1 1 calc R U . . .
H21B H 0.713063 0.524597 0.889234 0.067 Uiso 1 1 calc R U . . .
H21C H 0.763775 0.585977 0.935486 0.067 Uiso 1 1 calc R U . . .
C22 C 0.90105(14) 0.53671(15) 0.94159(14) 0.0426(5) Uani 1 1 d . . . . .
H22A H 0.910814 0.510992 0.990572 0.064 Uiso 1 1 calc R U . . .
H22B H 0.902620 0.585973 0.952728 0.064 Uiso 1 1 calc R U . . .
H22C H 0.939239 0.525406 0.915807 0.064 Uiso 1 1 calc R U . . .
C23 C 0.77275(10) 0.93946(9) 0.65102(11) 0.0234(3) Uani 1 1 d . . . . .
C24 C 0.71914(11) 0.89291(10) 0.60786(11) 0.0255(4) Uani 1 1 d . . . . .
H24 H 0.667673 0.901450 0.601795 0.031 Uiso 1 1 calc R U . . .
C25 C 0.73922(12) 0.83480(10) 0.57381(12) 0.0285(4) Uani 1 1 d . . . . .
C26 C 0.81367(13) 0.82068(11) 0.58064(12) 0.0317(4) Uani 1 1 d . . . . .
H26 H 0.827377 0.780964 0.557258 0.038 Uiso 1 1 calc R U . . .
C27 C 0.86721(12) 0.86590(11) 0.62230(12) 0.0298(4) Uani 1 1 d . . . . .
C28 C 0.84719(11) 0.92395(10) 0.65714(12) 0.0263(4) Uani 1 1 d . . . . .
H28 H 0.885427 0.953861 0.685935 0.032 Uiso 1 1 calc R U . . .
C29 C 0.68123(14) 0.78658(11) 0.52793(14) 0.0377(5) Uani 1 1 d . . . . .
C30 C 0.94805(14) 0.85103(14) 0.63277(15) 0.0421(5) Uani 1 1 d . . . . .
C31 C 0.80683(10) 1.06422(9) 0.72176(11) 0.0230(3) Uani 1 1 d . . . . .
C32 C 0.81841(11) 1.10254(10) 0.79063(12) 0.0266(4) Uani 1 1 d . . . . .
H32 H 0.794779 1.088382 0.828477 0.032 Uiso 1 1 calc R U . . .
C33 C 0.86357(12) 1.16076(11) 0.80509(13) 0.0306(4) Uani 1 1 d . . . . .
C34 C 0.89915(12) 1.18311(11) 0.75136(14) 0.0331(4) Uani 1 1 d . . . . .
H34 H 0.930398 1.222506 0.761413 0.040 Uiso 1 1 calc R U . . .
C35 C 0.88786(11) 1.14644(10) 0.68279(13) 0.0291(4) Uani 1 1 d . . . . .
C36 C 0.84255(11) 1.08850(10) 0.66818(12) 0.0259(4) Uani 1 1 d . . . . .
H36 H 0.835633 1.064637 0.620316 0.031 Uiso 1 1 calc R U . . .
C37 C 0.87535(15) 1.19966(13) 0.88018(15) 0.0432(5) Uani 1 1 d . . . . .
C38 C 0.92318(14) 1.16951(12) 0.62196(17) 0.0411(5) Uani 1 1 d . . . . .
C39 C 0.66807(10) 1.03620(9) 0.65107(11) 0.0216(3) Uani 1 1 d . . . . .
C40 C 0.61879(10) 1.06380(10) 0.68904(11) 0.0236(3) Uani 1 1 d . . . . .
H40 H 0.631972 1.061950 0.744423 0.028 Uiso 1 1 calc R U . . .
C41 C 0.55128(11) 1.09379(10) 0.64846(12) 0.0266(4) Uani 1 1 d . . . . .
C42 C 0.53131(11) 1.10051(11) 0.56815(12) 0.0300(4) Uani 1 1 d . . . . .
H42 H 0.485355 1.121441 0.540428 0.036 Uiso 1 1 calc R U . . .
C43 C 0.58020(11) 1.07587(11) 0.52928(11) 0.0281(4) Uani 1 1 d . . . . .
C44 C 0.64683(11) 1.04380(10) 0.56980(11) 0.0249(4) Uani 1 1 d . . . . .
H44 H 0.678800 1.026574 0.541419 0.030 Uiso 1 1 calc R U . . .
C45 C 0.49921(13) 1.11811(13) 0.69271(15) 0.0385(5) Uani 1 1 d . . . . .
C46 C 0.56134(15) 1.08470(14) 0.44253(13) 0.0409(5) Uani 1 1 d . . . . .
C47 C 0.73871(10) 0.96005(9) 0.77752(11) 0.0226(3) Uani 1 1 d . . . . .
C48 C 0.79970(11) 0.94816(10) 0.84341(12) 0.0252(4) Uani 1 1 d . . . . .
H48 H 0.846950 0.967332 0.845231 0.030 Uiso 1 1 calc R U . . .
C49 C 0.79326(11) 0.90912(10) 0.90631(12) 0.0282(4) Uani 1 1 d . . . . .
C50 C 0.72528(12) 0.88051(11) 0.90639(13) 0.0309(4) Uani 1 1 d . . . . .
H50 H 0.720553 0.854659 0.949716 0.037 Uiso 1 1 calc R U . . .
C51 C 0.66452(11) 0.89080(10) 0.84135(13) 0.0295(4) Uani 1 1 d . . . . .
C52 C 0.67129(11) 0.92886(10) 0.77824(12) 0.0265(4) Uani 1 1 d . . . . .
H52 H 0.628772 0.933960 0.734008 0.032 Uiso 1 1 calc R U . . .
C53 C 0.85974(13) 0.89771(13) 0.97553(14) 0.0393(5) Uani 1 1 d . . . . .
C54 C 0.58964(14) 0.86228(15) 0.83955(17) 0.0472(6) Uani 1 1 d . . . . .
F4 F 0.98097(10) 0.82229(11) 0.70163(12) 0.0744(6) Uani 1 1 d . . . . .
F5 F 0.98800(8) 0.90756(9) 0.63063(11) 0.0562(4) Uani 1 1 d . . . . .
F6 F 0.95875(10) 0.81012(12) 0.57742(13) 0.0794(7) Uani 1 1 d . . . . .
F8 F 0.87792(11) 1.26720(8) 0.87014(10) 0.0595(4) Uani 1 1 d . . . . .
B1 B 0.74705(11) 1.00068(11) 0.70031(12) 0.0214(4) Uani 1 1 d . . . . .

loop_
_atom_site_aniso_label
_atom_site_aniso_U_11
_atom_site_aniso_U_22
_atom_site_aniso_U_33
_atom_site_aniso_U_23
_atom_site_aniso_U_13
_atom_site_aniso_U_12
Sn1 0.01912(7) 0.02475(7) 0.02815(7) -0.00020(5) 0.00762(5) -0.00018(4)
Cl1 0.0287(2) 0.0486(3) 0.0487(3) -0.0093(2) 0.0220(2) -0.0090(2)
Cl2 0.0448(3) 0.0275(2) 0.0407(3) 0.0036(2) -0.0023(2) 0.0023(2)
P1 0.0237(2) 0.0252(2) 0.0316(2) -0.00191(19) 0.00778(19) -0.00104(18)
P2 0.0218(2) 0.0299(2) 0.0255(2) -0.00164(19) 0.00807(18) -0.00229(18)
F9 0.0881(14) 0.0733(13) 0.0449(9) -0.0096(9) -0.0137(9) 0.0044(11)
F13 0.046(2) 0.073(2) 0.048(2) 0.0175(18) 0.0288(16) 0.0148(17)
F14 0.113(4) 0.0471(15) 0.143(4) -0.021(2) 0.100(3) -0.005(2)
F15 0.0223(10) 0.149(5) 0.0606(14) 0.0043(17) 0.0140(9) 0.0246(15)
F16 0.0645(14) 0.0765(15) 0.0220(9) -0.0055(9) 0.0119(8) 0.0206(11)
F17 0.0560(16) 0.139(4) 0.0347(15) -0.002(2) -0.0031(12) 0.047(2)
F18 0.0991(19) 0.0772(16) 0.0562(13) 0.0127(12) 0.0154(14) -0.0277(14)
F19 0.0229(13) 0.144(4) 0.0448(17) 0.042(2) -0.0064(11) -0.0192(17)
F20 0.0767(19) 0.0565(15) 0.0760(19) 0.0093(13) -0.0166(14) 0.0125(13)
F21 0.056(2) 0.152(4) 0.0299(14) -0.0198(19) -0.0026(12) 0.018(2)
F22 0.0402(14) 0.102(3) 0.0551(17) 0.0029(17) 0.0263(13) -0.0241(16)
F23 0.0348(12) 0.0763(17) 0.1067(19) 0.0481(15) 0.0170(12) 0.0043(11)
F24 0.064(2) 0.069(2) 0.175(4) -0.042(2) 0.049(2) -0.0483(19)
F10 0.052(6) 0.046(5) 0.055(6) 0.017(4) 0.032(4) 0.001(4)
F11 0.037(5) 0.103(14) 0.070(8) 0.031(8) 0.032(4) -0.009(5)
F12 0.069(11) 0.052(7) 0.061(7) 0.001(6) 0.048(7) -0.013(7)
F1 0.059(2) 0.0185(11) 0.053(3) -0.0022(13) 0.0035(16) 0.0014(11)
F2 0.0320(9) 0.0384(12) 0.090(3) -0.0226(14) -0.0026(11) 0.0006(8)
F3 0.086(2) 0.0540(15) 0.0301(9) -0.0047(8) 0.0047(10) -0.0221(14)
F7 0.088(6) 0.071(6) 0.042(4) -0.020(4) 0.024(4) -0.038(5)
F13A 0.061(10) 0.048(5) 0.058(8) 0.006(5) 0.039(7) -0.006(5)
F14A 0.046(5) 0.042(4) 0.030(4) -0.005(3) 0.018(3) 0.002(3)
F15A 0.050(3) 0.060(3) 0.053(3) -0.0005(18) 0.0161(18) 0.0127(18)
F16A 0.074(6) 0.069(6) 0.040(5) 0.014(4) -0.019(5) -0.053(5)
F17A 0.076(5) 0.040(3) 0.025(3) 0.018(2) 0.012(3) 0.010(3)
F18A 0.058(4) 0.169(10) 0.028(4) 0.037(5) 0.021(3) 0.032(5)
F19A 0.083(3) 0.076(2) 0.080(2) 0.0001(17) -0.0027(17) -0.0088(17)
F20A 0.038(2) 0.134(6) 0.059(3) 0.004(3) -0.009(2) 0.042(3)
F21A 0.042(2) 0.155(7) 0.052(3) 0.071(4) 0.002(2) -0.005(3)
F22A 0.056(2) 0.062(2) 0.066(2) 0.0237(16) 0.0165(16) -0.0087(16)
F23A 0.023(2) 0.066(3) 0.150(6) -0.012(3) 0.042(3) -0.0072(19)
F24A 0.063(2) 0.080(2) 0.072(2) -0.0051(16) 0.0190(16) -0.0189(17)
F10A 0.114(2) 0.0609(15) 0.1022(18) -0.0204(13) 0.0767(17) -0.0526(15)
F11A 0.091(2) 0.0511(12) 0.131(2) 0.0094(14) 0.090(2) 0.0127(13)
F12A 0.0670(14) 0.147(3) 0.0594(14) 0.0400(17) 0.0361(12) 0.0040(16)
F1A 0.044(7) 0.028(5) 0.043(9) 0.005(5) -0.003(6) -0.008(4)
F2A 0.056(6) 0.056(6) 0.085(8) -0.034(5) 0.020(6) -0.027(4)
F3A 0.062(7) 0.043(5) 0.048(5) 0.002(4) -0.014(4) -0.001(5)
F7A 0.069(4) 0.081(6) 0.072(6) -0.050(5) 0.047(4) -0.040(4)
O1 0.0279(7) 0.0431(9) 0.0496(9) -0.0198(7) 0.0168(7) -0.0063(7)
O2 0.0219(6) 0.0377(8) 0.0302(7) -0.0062(6) 0.0090(5) -0.0046(6)
C1 0.0212(8) 0.0321(10) 0.0289(9) -0.0002(8) 0.0096(7) 0.0000(7)
C2 0.0243(9) 0.0363(11) 0.0351(10) -0.0057(8) 0.0106(8) -0.0013(8)
C3 0.0300(11) 0.0541(14) 0.0458(13) -0.0138(11) 0.0177(10) 0.0001(10)
C4 0.0234(10) 0.0646(16) 0.0480(13) -0.0112(12) 0.0166(9) -0.0007(10)
C5 0.0207(9) 0.0505(13) 0.0347(11) -0.0028(9) 0.0083(8) -0.0034(9)
C6 0.0229(9) 0.0360(10) 0.0249(9) 0.0004(8) 0.0084(7) -0.0008(7)
C7 0.0503(14) 0.0355(12) 0.0310(11) -0.0035(9) 0.0035(10) -0.0016(10)
C8 0.075(2) 0.0491(16) 0.0435(14) -0.0155(12) 0.0019(14) -0.0014(14)
C9 0.0449(14) 0.0519(16) 0.0519(15) -0.0009(12) -0.0107(12) 0.0091(12)
C10 0.097(2) 0.0488(15) 0.0372(13) 0.0019(11) 0.0254(15) -0.0083(15)
C11 0.0388(12) 0.0232(10) 0.0478(13) 0.0038(9) 0.0110(10) 0.0017(8)
C12 0.0557(16) 0.0267(11) 0.0712(18) -0.0051(11) 0.0111(14) 0.0070(11)
C13 0.0486(15) 0.0375(13) 0.081(2) 0.0022(13) 0.0291(14) -0.0114(11)
C14 0.0700(18) 0.0342(13) 0.0482(14) 0.0118(11) 0.0100(13) 0.0046(12)
C15 0.0313(10) 0.0305(10) 0.0380(11) -0.0039(8) 0.0081(8) -0.0031(8)
C16 0.0358(12) 0.0425(13) 0.0602(16) -0.0110(12) 0.0077(11) 0.0071(10)
C17 0.0454(13) 0.0401(13) 0.0454(13) -0.0117(10) 0.0092(11) -0.0081(11)
C18 0.0533(15) 0.0354(12) 0.0426(13) 0.0054(10) 0.0100(11) -0.0082(11)
C19 0.0302(10) 0.0423(12) 0.0272(10) 0.0006(8) 0.0091(8) -0.0050(8)
C20 0.0434(13) 0.0387(12) 0.0374(12) 0.0101(9) 0.0082(10) -0.0009(10)
C21 0.0424(13) 0.0620(16) 0.0346(11) -0.0038(11) 0.0201(10) -0.0083(12)
C22 0.0359(12) 0.0573(15) 0.0294(11) 0.0025(10) 0.0015(9) -0.0053(11)
C23 0.0226(8) 0.0218(8) 0.0256(8) 0.0019(7) 0.0067(7) 0.0018(7)
C24 0.0248(9) 0.0206(8) 0.0299(9) 0.0012(7) 0.0061(7) 0.0016(7)
C25 0.0339(10) 0.0198(8) 0.0290(9) 0.0012(7) 0.0047(8) 0.0029(7)
C26 0.0388(11) 0.0240(9) 0.0307(10) 0.0004(8) 0.0077(8) 0.0105(8)
C27 0.0284(9) 0.0287(10) 0.0323(10) 0.0027(8) 0.0087(8) 0.0102(8)
C28 0.0241(9) 0.0248(9) 0.0290(9) 0.0009(7) 0.0062(7) 0.0022(7)
C29 0.0420(12) 0.0230(9) 0.0403(11) -0.0008(8) -0.0006(9) 0.0012(8)
C30 0.0329(11) 0.0457(13) 0.0467(13) -0.0034(10) 0.0098(10) 0.0159(10)
C31 0.0181(8) 0.0214(8) 0.0283(9) 0.0013(7) 0.0050(7) 0.0020(6)
C32 0.0247(9) 0.0248(9) 0.0300(9) -0.0009(7) 0.0073(7) -0.0028(7)
C33 0.0275(9) 0.0271(9) 0.0352(10) -0.0037(8) 0.0057(8) -0.0045(8)
C34 0.0252(9) 0.0265(10) 0.0471(12) -0.0007(8) 0.0099(9) -0.0062(8)
C35 0.0227(9) 0.0255(9) 0.0416(11) 0.0053(8) 0.0134(8) 0.0010(7)
C36 0.0226(8) 0.0243(9) 0.0316(9) 0.0016(7) 0.0091(7) 0.0025(7)
C37 0.0480(13) 0.0389(12) 0.0413(12) -0.0091(10) 0.0109(10) -0.0171(10)
C38 0.0398(12) 0.0333(11) 0.0608(15) 0.0048(10) 0.0313(11) -0.0026(9)
C39 0.0201(8) 0.0173(8) 0.0270(8) -0.0009(6) 0.0064(7) -0.0013(6)
C40 0.0224(8) 0.0230(8) 0.0256(8) 0.0009(7) 0.0075(7) 0.0007(7)
C41 0.0217(8) 0.0269(9) 0.0322(9) 0.0025(7) 0.0092(7) 0.0028(7)
C42 0.0237(9) 0.0312(10) 0.0330(10) 0.0050(8) 0.0046(8) 0.0053(8)
C43 0.0289(9) 0.0278(9) 0.0249(9) 0.0013(7) 0.0037(7) 0.0004(7)
C44 0.0249(9) 0.0232(9) 0.0274(9) 0.0002(7) 0.0089(7) 0.0014(7)
C45 0.0327(11) 0.0432(12) 0.0445(12) 0.0090(10) 0.0188(9) 0.0135(9)
C46 0.0444(12) 0.0470(13) 0.0275(10) 0.0044(9) 0.0044(9) 0.0025(10)
C47 0.0223(8) 0.0185(8) 0.0273(9) -0.0008(7) 0.0075(7) 0.0003(6)
C48 0.0210(8) 0.0244(9) 0.0297(9) 0.0013(7) 0.0066(7) 0.0003(7)
C49 0.0264(9) 0.0266(9) 0.0299(9) 0.0049(7) 0.0054(7) 0.0024(7)
C50 0.0301(10) 0.0271(10) 0.0359(10) 0.0099(8) 0.0103(8) 0.0013(8)
C51 0.0241(9) 0.0235(9) 0.0402(11) 0.0068(8) 0.0084(8) -0.0017(7)
C52 0.0221(9) 0.0229(9) 0.0323(9) 0.0030(7) 0.0041(7) -0.0008(7)
C53 0.0349(11) 0.0429(12) 0.0349(11) 0.0096(9) 0.0019(9) -0.0021(9)
C54 0.0302(11) 0.0518(14) 0.0564(14) 0.0247(12) 0.0072(10) -0.0079(10)
F4 0.0493(10) 0.0916(15) 0.0774(13) 0.0340(11) 0.0104(9) 0.0408(10)
F5 0.0289(7) 0.0666(11) 0.0755(11) -0.0014(9) 0.0186(7) 0.0054(7)
F6 0.0458(9) 0.0951(15) 0.0986(15) -0.0475(12) 0.0230(10) 0.0201(10)
F8 0.0847(13) 0.0353(8) 0.0534(9) -0.0147(7) 0.0119(9) -0.0104(8)
B1 0.0193(9) 0.0210(9) 0.0244(9) 0.0009(7) 0.0071(7) 0.0009(7)

loop_
_atom_type_symbol
_atom_type_description
_atom_type_scat_dispersion_real
_atom_type_scat_dispersion_imag
_atom_type_scat_source
C C 0.0033 0.0016 'International Tables Vol C Tables 4.2.6.8 and 6.1.1.4'
H H 0.0000 0.0000 'International Tables Vol C Tables 4.2.6.8 and 6.1.1.4'
B B 0.0013 0.0007 'International Tables Vol C Tables 4.2.6.8 and 6.1.1.4'
Cl Cl 0.1484 0.1585 'International Tables Vol C Tables 4.2.6.8 and 6.1.1.4'
F F 0.0171 0.0103 'International Tables Vol C Tables 4.2.6.8 and 6.1.1.4'
O O 0.0106 0.0060 'International Tables Vol C Tables 4.2.6.8 and 6.1.1.4'
P P 0.1023 0.0942 'International Tables Vol C Tables 4.2.6.8 and 6.1.1.4'
Sn Sn -0.6537 1.4246 'International Tables Vol C Tables 4.2.6.8 and 6.1.1.4'

loop_
_geom_angle_atom_site_label_1
_geom_angle_atom_site_label_2
_geom_angle_atom_site_label_3
_geom_angle
_geom_angle_site_symmetry_1
_geom_angle_site_symmetry_3
_geom_angle_publ_flag
C1 Sn1 Cl2 113.91(6) . . ?
C1 Sn1 Cl1 141.97(6) . . ?
Cl2 Sn1 Cl1 104.11(2) . . ?
C1 Sn1 P2 76.72(6) . . ?
Cl2 Sn1 P2 101.043(19) . . ?
Cl1 Sn1 P2 95.875(18) . . ?
C1 Sn1 P1 77.06(6) . . ?
Cl2 Sn1 P1 100.924(19) . . ?
Cl1 Sn1 P1 97.016(19) . . ?
P2 Sn1 P1 150.909(17) . . ?
O1 P1 C11 102.35(10) . . ?
O1 P1 C7 103.93(11) . . ?
C11 P1 C7 115.93(11) . . ?
O1 P1 Sn1 96.75(6) . . ?
C11 P1 Sn1 114.94(8) . . ?
C7 P1 Sn1 118.43(8) . . ?
O2 P2 C15 103.70(9) . . ?
O2 P2 C19 102.70(9) . . ?
C15 P2 C19 116.24(11) . . ?
O2 P2 Sn1 96.68(5) . . ?
C15 P2 Sn1 119.49(7) . . ?
C19 P2 Sn1 113.51(7) . . ?
C29 F1A F2A 57.7(15) . . ?
C29 F2A F1A 46.3(13) . . ?
C2 O1 P1 122.83(13) . . ?
C6 O2 P2 122.02(12) . . ?
C6 C1 C2 118.13(18) . . ?
C6 C1 Sn1 120.43(15) . . ?
C2 C1 Sn1 120.72(15) . . ?
C3 C2 C1 121.9(2) . . ?
C3 C2 O1 116.43(19) . . ?
C1 C2 O1 121.69(18) . . ?
C2 C3 C4 118.0(2) . . ?
C3 C4 C5 122.1(2) . . ?
C6 C5 C4 118.0(2) . . ?
C5 C6 C1 121.9(2) . . ?
C5 C6 O2 116.26(18) . . ?
C1 C6 O2 121.83(17) . . ?
C10 C7 C9 110.3(2) . . ?
C10 C7 C8 108.8(2) . . ?
C9 C7 C8 110.7(2) . . ?
C10 C7 P1 105.65(19) . . ?
C9 C7 P1 107.86(18) . . ?
C8 C7 P1 113.39(19) . . ?
C13 C11 C12 111.0(2) . . ?
C13 C11 C14 110.0(2) . . ?
C12 C11 C14 108.5(2) . . ?
C13 C11 P1 109.04(17) . . ?
C12 C11 P1 112.54(19) . . ?
C14 C11 P1 105.58(16) . . ?
C18 C15 C17 109.3(2) . . ?
C18 C15 C16 109.8(2) . . ?
C17 C15 C16 109.6(2) . . ?
C18 C15 P2 106.50(16) . . ?
C17 C15 P2 114.54(17) . . ?
C16 C15 P2 107.00(16) . . ?
C21 C19 C22 111.1(2) . . ?
C21 C19 C20 109.9(2) . . ?
C22 C19 C20 108.2(2) . . ?
C21 C19 P2 109.35(17) . . ?
C22 C19 P2 111.81(16) . . ?
C20 C19 P2 106.39(15) . . ?
C28 C23 C24 115.97(17) . . ?
C28 C23 B1 123.82(17) . . ?
C24 C23 B1 119.61(16) . . ?
C25 C24 C23 121.91(18) . . ?
C26 C25 C24 120.95(19) . . ?
C26 C25 C29 118.25(19) . . ?
C24 C25 C29 120.80(19) . . ?
C27 C26 C25 118.14(18) . . ?
C26 C27 C28 120.98(19) . . ?
C26 C27 C30 119.44(19) . . ?
C28 C27 C30 119.5(2) . . ?
C27 C28 C23 122.05(19) . . ?
F3A C29 F1A 132.1(18) . . ?
F2 C29 F1 110.7(5) . . ?
F2 C29 F3 105.7(2) . . ?
F1 C29 F3 99.5(4) . . ?
F3A C29 C25 116.6(5) . . ?
F2 C29 C25 115.3(2) . . ?
F1A C29 C25 110.6(18) . . ?
F1 C29 C25 113.5(5) . . ?
F3 C29 C25 110.7(2) . . ?
F3A C29 F2A 98.5(9) . . ?
F1A C29 F2A 76.0(19) . . ?
C25 C29 F2A 105.4(5) . . ?
F4 C30 F6 107.9(2) . . ?
F4 C30 F5 105.2(2) . . ?
F6 C30 F5 105.5(2) . . ?
F4 C30 C27 112.1(2) . . ?
F6 C30 C27 112.7(2) . . ?
F5 C30 C27 112.8(2) . . ?
C36 C31 C32 116.00(17) . . ?
C36 C31 B1 121.56(17) . . ?
C32 C31 B1 122.03(17) . . ?
C33 C32 C31 121.89(19) . . ?
C34 C33 C32 120.9(2) . . ?
C34 C33 C37 119.02(19) . . ?
C32 C33 C37 120.1(2) . . ?
C35 C34 C33 118.14(19) . . ?
C34 C35 C36 121.03(19) . . ?
C34 C35 C38 120.3(2) . . ?
C36 C35 C38 118.7(2) . . ?
C35 C36 C31 122.07(19) . . ?
F7 C37 F9 94.9(12) . . ?
F7 C37 F8 115.5(11) . . ?
F9 C37 F8 105.1(2) . . ?
F9 C37 F7A 114.3(14) . . ?
F8 C37 F7A 100.9(11) . . ?
F7 C37 C33 114.6(7) . . ?
F9 C37 C33 112.8(2) . . ?
F8 C37 C33 112.4(2) . . ?
F7A C37 C33 110.7(6) . . ?
F12 C38 F10 109.4(16) . . ?
F12 C38 F11 99.1(17) . . ?
F10 C38 F11 114.5(15) . . ?
F10A C38 F11A 106.6(2) . . ?
F10A C38 F12A 106.7(3) . . ?
F11A C38 F12A 102.8(3) . . ?
F12 C38 C35 116.3(10) . . ?
F10 C38 C35 111.3(8) . . ?
F10A C38 C35 114.6(2) . . ?
F11 C38 C35 105.8(8) . . ?
F11A C38 C35 112.5(2) . . ?
F12A C38 C35 112.7(2) . . ?
C44 C39 C40 115.79(17) . . ?
C44 C39 B1 122.95(16) . . ?
C40 C39 B1 121.20(16) . . ?
C41 C40 C39 122.20(18) . . ?
C42 C41 C40 120.96(18) . . ?
C42 C41 C45 119.90(18) . . ?
C40 C41 C45 119.14(19) . . ?
C41 C42 C43 118.08(18) . . ?
C42 C43 C44 120.92(18) . . ?
C42 C43 C46 119.28(19) . . ?
C44 C43 C46 119.80(19) . . ?
C43 C44 C39 121.98(18) . . ?
F13A C45 F15A 118.0(12) . . ?
F14 C45 F15 108.2(3) . . ?
F14 C45 F13 103.7(4) . . ?
F15 C45 F13 104.4(3) . . ?
F13A C45 C41 113.4(12) . . ?
F14 C45 C41 114.9(3) . . ?
F15A C45 C41 114.1(5) . . ?
F15 C45 C41 111.9(2) . . ?
F13 C45 C41 112.9(3) . . ?
F13A C45 F14A 111.7(11) . . ?
F15A C45 F14A 90.5(8) . . ?
C41 C45 F14A 106.1(6) . . ?
F18 C46 F16 106.4(3) . . ?
F18 C46 F17 107.0(3) . . ?
F16 C46 F17 103.0(3) . . ?
F16A C46 F18A 137.6(8) . . ?
F16A C46 F17A 93.9(7) . . ?
F18A C46 F17A 77.7(6) . . ?
F16A C46 C43 112.8(7) . . ?
F18 C46 C43 113.7(2) . . ?
F16 C46 C43 112.9(2) . . ?
F17 C46 C43 113.0(3) . . ?
F18A C46 C43 109.3(4) . . ?
F17A C46 C43 107.8(3) . . ?
C48 C47 C52 115.71(17) . . ?
C48 C47 B1 122.48(16) . . ?
C52 C47 B1 121.50(17) . . ?
C49 C48 C47 122.09(18) . . ?
C50 C49 C48 120.93(19) . . ?
C50 C49 C53 118.67(19) . . ?
C48 C49 C53 120.39(19) . . ?
C51 C50 C49 117.92(19) . . ?
C50 C51 C52 121.07(18) . . ?
C50 C51 C54 119.82(19) . . ?
C52 C51 C54 119.09(19) . . ?
C51 C52 C47 122.24(18) . . ?
F19A C53 F21A 114.4(6) . . ?
F19 C53 F20 109.8(4) . . ?
F19 C53 F21 103.4(3) . . ?
F20 C53 F21 102.5(4) . . ?
F19A C53 F20A 101.7(5) . . ?
F21A C53 F20A 100.4(5) . . ?
F19A C53 C49 113.1(4) . . ?
F21A C53 C49 116.3(3) . . ?
F19 C53 C49 116.0(2) . . ?
F20 C53 C49 113.0(2) . . ?
F21 C53 C49 110.9(2) . . ?
F20A C53 C49 108.8(3) . . ?
F22A C54 F24A 108.7(5) . . ?
F23 C54 F22 115.4(3) . . ?
F23 C54 F24 101.9(4) . . ?
F22 C54 F24 101.9(3) . . ?
F22A C54 F23A 104.2(5) . . ?
F24A C54 F23A 94.7(5) . . ?
F22A C54 C51 119.7(4) . . ?
F23 C54 C51 114.6(2) . . ?
F24A C54 C51 118.1(3) . . ?
F22 C54 C51 112.6(2) . . ?
F24 C54 C51 108.7(3) . . ?
F23A C54 C51 107.3(3) . . ?
C39 B1 C23 112.20(15) . . ?
C39 B1 C31 104.63(15) . . ?
C23 B1 C31 113.10(15) . . ?
C39 B1 C47 111.57(15) . . ?
C23 B1 C47 102.45(14) . . ?
C31 B1 C47 113.15(15) . . ?

loop_
_geom_bond_atom_site_label_1
_geom_bond_atom_site_label_2
_geom_bond_distance
_geom_bond_site_symmetry_2
_geom_bond_publ_flag
Sn1 C1 2.1277(19) . ?
Sn1 Cl2 2.3217(5) . ?
Sn1 Cl1 2.3251(5) . ?
Sn1 P2 2.6648(5) . ?
Sn1 P1 2.6688(5) . ?
P1 O1 1.6257(16) . ?
P1 C11 1.850(2) . ?
P1 C7 1.851(2) . ?
P2 O2 1.6299(15) . ?
P2 C15 1.852(2) . ?
P2 C19 1.854(2) . ?
F9 C37 1.324(3) . ?
F13 C45 1.351(5) . ?
F14 C45 1.269(5) . ?
F15 C45 1.343(4) . ?
F16 C46 1.332(3) . ?
F17 C46 1.342(4) . ?
F18 C46 1.287(4) . ?
F19 C53 1.293(4) . ?
F20 C53 1.304(4) . ?
F21 C53 1.364(4) . ?
F22 C54 1.347(4) . ?
F23 C54 1.255(4) . ?
F24 C54 1.370(5) . ?
F10 C38 1.229(17) . ?
F11 C38 1.334(19) . ?
F12 C38 1.18(2) . ?
F1 C29 1.321(7) . ?
F2 C29 1.303(3) . ?
F3 C29 1.381(3) . ?
F7 C37 1.323(16) . ?
F13A C45 1.222(18) . ?
F14A C45 1.518(14) . ?
F15A C45 1.283(10) . ?
F16A C46 1.267(12) . ?
F17A C46 1.445(7) . ?
F18A C46 1.442(10) . ?
F19A C53 1.254(7) . ?
F20A C53 1.390(6) . ?
F21A C53 1.257(5) . ?
F22A C54 1.227(6) . ?
F23A C54 1.468(6) . ?
F24A C54 1.263(6) . ?
F10A C38 1.306(3) . ?
F11A C38 1.335(3) . ?
F12A C38 1.335(4) . ?
F1A C29 1.31(3) . ?
F1A F2A 1.75(4) . ?
F2A C29 1.527(14) . ?
F3A C29 1.202(10) . ?
F7A C37 1.352(8) . ?
O1 C2 1.401(3) . ?
O2 C6 1.401(2) . ?
C1 C6 1.386(3) . ?
C1 C2 1.386(3) . ?
C2 C3 1.382(3) . ?
C3 C4 1.385(4) . ?
C4 C5 1.386(3) . ?
C5 C6 1.383(3) . ?
C7 C10 1.526(4) . ?
C7 C9 1.531(4) . ?
C7 C8 1.531(4) . ?
C11 C13 1.526(4) . ?
C11 C12 1.530(3) . ?
C11 C14 1.541(4) . ?
C15 C18 1.534(3) . ?
C15 C17 1.536(3) . ?
C15 C16 1.539(3) . ?
C19 C21 1.530(3) . ?
C19 C22 1.534(3) . ?
C19 C20 1.535(3) . ?
C23 C28 1.395(3) . ?
C23 C24 1.405(3) . ?
C23 B1 1.637(3) . ?
C24 C25 1.389(3) . ?
C25 C26 1.387(3) . ?
C25 C29 1.489(3) . ?
C26 C27 1.379(3) . ?
C27 C28 1.395(3) . ?
C27 C30 1.494(3) . ?
C30 F4 1.331(3) . ?
C30 F6 1.331(3) . ?
C30 F5 1.338(3) . ?
C31 C36 1.399(3) . ?
C31 C32 1.403(3) . ?
C31 B1 1.637(3) . ?
C32 C33 1.393(3) . ?
C33 C34 1.388(3) . ?
C33 C37 1.503(3) . ?
C34 C35 1.383(3) . ?
C35 C36 1.390(3) . ?
C35 C38 1.496(3) . ?
C37 F8 1.332(3) . ?
C39 C44 1.400(3) . ?
C39 C40 1.400(3) . ?
C39 B1 1.637(3) . ?
C40 C41 1.389(3) . ?
C41 C42 1.382(3) . ?
C41 C45 1.498(3) . ?
C42 C43 1.384(3) . ?
C43 C44 1.394(3) . ?
C43 C46 1.499(3) . ?
C47 C48 1.401(3) . ?
C47 C52 1.402(3) . ?
C47 B1 1.639(3) . ?
C48 C49 1.393(3) . ?
C49 C50 1.387(3) . ?
C49 C53 1.495(3) . ?
C50 C51 1.385(3) . ?
C51 C52 1.387(3) . ?
C51 C54 1.496(3) . ?
